data_4032767
loop_
_publ_author_name
'Sahota, Navneet'
'Ferrence, Gregory M.'
'Lash, Timothy D.'

_publ_section_title
;
 Synthesis and Properties of Carbaporphyrin and Carbachlorin Dimethyl
 Esters Derived from Cyclopentanedialdehydes.
;
_journal_issue 18
_journal_name_full 'The Journal of organic chemistry'
_journal_page_first 9715
_journal_page_last 9730
_journal_paper_doi 10.1021/acs.joc.7b01831
_journal_volume 82
_journal_year 2017
_chemical_formula_moiety 'C35 H41 N3 O4'
_chemical_formula_sum 'C35 H41 N3 O4'
_chemical_formula_weight 567.71
_chemical_name_systematic
;
8,12,13,17-tetraethyl-2,2-di(methoxycarbonyl)-7,18-dimethyl-
2,3-dihydro-21-carbaporphyrin
;
_space_group_crystal_system triclinic
_space_group_IT_number 2
_space_group_name_Hall '-P 1'
_space_group_name_H-M_alt 'P -1'
_symmetry_space_group_name_Hall '-P 1'
_symmetry_space_group_name_H-M 'P -1'
_atom_sites_solution_hydrogens mixed
_audit_creation_method SHELXL-2014/7
_cell_angle_alpha 66.264(7)
_cell_angle_beta 71.517(8)
_cell_angle_gamma 61.662(7)
_cell_formula_units_Z 2
_cell_length_a 12.093(2)
_cell_length_b 12.1052(19)
_cell_length_c 12.739(2)
_cell_measurement_reflns_used 9490
_cell_measurement_temperature 100(2)
_cell_measurement_theta_max 25.82
_cell_measurement_theta_min 3.05
_cell_volume 1484.0(4)
_computing_cell_refinement 'Bruker SAINT (Bruker, 2016)'
_computing_data_collection 'Bruker APEX3 (Bruker, 2016)'
_computing_data_reduction 'Bruker SAINT (Bruker, 2016)'
_computing_molecular_graphics
;
ORTEP-3 for Windows (Farrugia, 2012) and 
<i>Mercury CSD</i> (Macrae et al., 2008)
;
_computing_publication_material
;
<i>WinGX</i> (Farrugia, 1999)
;
_computing_structure_refinement 'SHELXL-2014/7 (Sheldrick, 2015)'
_computing_structure_solution 'SHELXT 2014/5 (Sheldrick, 2015)'
_diffrn_ambient_temperature 100(2)
_diffrn_measured_fraction_theta_full 0.999
_diffrn_measured_fraction_theta_max 0.999
_diffrn_measurement_details
;
A total of 2165 frames were collected.  
The total exposure time was 144.33 hours.
;
_diffrn_measurement_device_type 'Bruker APEX-II CCD diffractometer'
_diffrn_measurement_method '\f and \w scans'
_diffrn_radiation_monochromator graphite
_diffrn_radiation_type MoK\a
_diffrn_radiation_wavelength 0.71073
_diffrn_reflns_av_R_equivalents 0.0708
_diffrn_reflns_av_unetI/netI 0.0476
_diffrn_reflns_Laue_measured_fraction_full 0.999
_diffrn_reflns_Laue_measured_fraction_max 0.999
_diffrn_reflns_limit_h_max 14
_diffrn_reflns_limit_h_min -14
_diffrn_reflns_limit_k_max 14
_diffrn_reflns_limit_k_min -14
_diffrn_reflns_limit_l_max 15
_diffrn_reflns_limit_l_min -15
_diffrn_reflns_number 41857
_diffrn_reflns_point_group_measured_fraction_full 0.999
_diffrn_reflns_point_group_measured_fraction_max 0.999
_diffrn_reflns_theta_full 25.242
_diffrn_reflns_theta_max 26.022
_diffrn_reflns_theta_min 1.768
_exptl_absorpt_coefficient_mu 0.083
_exptl_absorpt_correction_T_max 0.7453
_exptl_absorpt_correction_T_min 0.6532
_exptl_absorpt_correction_type multi-scan
_exptl_absorpt_process_details 'APEX3 v2016.9-0 (Bruker, 2016)'
_exptl_crystal_colour bronze
_exptl_crystal_density_diffrn 1.270
_exptl_crystal_description plate
_exptl_crystal_F_000 608
_exptl_crystal_size_max 0.280
_exptl_crystal_size_mid 0.095
_exptl_crystal_size_min 0.025
_refine_diff_density_max 0.458
_refine_diff_density_min -0.268
_refine_diff_density_rms 0.052
_refine_ls_extinction_method none
_refine_ls_goodness_of_fit_ref 1.017
_refine_ls_hydrogen_treatment mixed
_refine_ls_matrix_type full
_refine_ls_number_parameters 633
_refine_ls_number_reflns 5832
_refine_ls_number_restraints 808
_refine_ls_restrained_S_all 0.981
_refine_ls_R_factor_all 0.1258
_refine_ls_R_factor_gt 0.0715
_refine_ls_shift/su_max 0.000
_refine_ls_shift/su_mean 0.000
_refine_ls_structure_factor_coef Fsqd
_refine_ls_weighting_details 'w=1/[\s^2^(Fo^2^)+(0.1228P)^2^+0.6298P] where P=(Fo^2^+2Fc^2^)/3'
_refine_ls_weighting_scheme calc
_refine_ls_wR_factor_gt 0.1872
_refine_ls_wR_factor_ref 0.2245
_reflns_Friedel_coverage 0.000
_reflns_number_gt 3364
_reflns_number_total 5832
_reflns_threshold_expression 'I > 2\s(I)'
_cod_data_source_file jo7b01831_si_002.cif
_cod_data_source_block GMF17023_0m_compound_32
_cod_depositor_comments 'Adding full bibliography for 4032764--4032767.cif.'
_cod_original_cell_volume 1484.1(4)
_cod_original_sg_symbol_H-M P-1
_cod_database_code 4032767
_shelx_shelxl_version_number 2014/7
_shelx_space_group_comment
;
The symmetry employed for this shelxl refinement is uniquely defined
by the following loop, which should always be used as a source of
symmetry information in preference to the above space-group names.
They are only intended as comments.
;
_shelx_estimated_absorpt_t_min 0.977
_shelx_estimated_absorpt_t_max 0.998

loop_
_space_group_symop_operation_xyz
'x, y, z'
'-x, -y, -z'

loop_
_atom_site_label
_atom_site_type_symbol
_atom_site_fract_x
_atom_site_fract_y
_atom_site_fract_z
_atom_site_U_iso_or_equiv
_atom_site_adp_type
_atom_site_occupancy
_atom_site_site_symmetry_order
_atom_site_calc_flag
_atom_site_refinement_flags_posn
_atom_site_refinement_flags_adp
_atom_site_refinement_flags_occupancy
_atom_site_disorder_assembly
_atom_site_disorder_group
C21 C 0.3370(3) 0.3774(3) 0.6183(2) 0.0438(7) Uani 1 1 d D U . . .
H21 H 0.4168(10) 0.369(2) 0.5721(17) 0.053 Uiso 1 1 d D U . . .
C1 C 0.3183(5) 0.2754(7) 0.7082(6) 0.0411(15) Uani 0.793(3) 1 d D U P A 1
C2 C 0.1922(4) 0.3332(4) 0.7868(3) 0.0413(9) Uani 0.793(3) 1 d D U P A 1
C51 C 0.2059(6) 0.2844(8) 0.9133(6) 0.0440(14) Uani 0.793(3) 1 d D U P A 1
O52 O 0.0960(2) 0.3372(3) 0.9767(2) 0.0500(7) Uani 0.793(3) 1 d D U P A 1
C53 C 0.0966(4) 0.3009(4) 1.0993(3) 0.0546(11) Uani 0.793(3) 1 d D U P A 1
H53A H 0.0089 0.3274 1.1401 0.082 Uiso 0.793(3) 1 calc R U P A 1
H53B H 0.1393 0.3452 1.1116 0.082 Uiso 0.793(3) 1 calc R U P A 1
H53C H 0.1421 0.2053 1.1294 0.082 Uiso 0.793(3) 1 calc R U P A 1
O54 O 0.3031(3) 0.2154(3) 0.9533(2) 0.0544(8) Uani 0.793(3) 1 d D U P A 1
C55 C 0.0955(4) 0.2922(4) 0.7785(4) 0.0518(10) Uani 0.793(3) 1 d D U P A 1
O56 O 0.0273(4) 0.3789(4) 0.6942(3) 0.0570(9) Uani 0.793(3) 1 d D U P A 1
C57 C -0.0633(5) 0.3393(6) 0.6808(5) 0.0785(15) Uani 0.793(3) 1 d D . P A 1
H57A H -0.1184 0.3212 0.7551 0.118 Uiso 0.793(3) 1 calc R U P A 1
H57B H -0.0169 0.2598 0.6560 0.118 Uiso 0.793(3) 1 calc R U P A 1
H57C H -0.1154 0.4105 0.6222 0.118 Uiso 0.793(3) 1 calc R U P A 1
O58 O 0.0871(4) 0.1898(3) 0.8401(3) 0.0837(11) Uani 0.793(3) 1 d D U P A 1
C3 C 0.1591(9) 0.4837(5) 0.7382(7) 0.0432(15) Uani 0.793(3) 1 d D U P A 1
H3A H 0.0688 0.5336 0.7271 0.052 Uiso 0.793(3) 1 calc R U P A 1
H3B H 0.1747 0.5138 0.7916 0.052 Uiso 0.793(3) 1 calc R U P A 1
C1B C 0.2921(17) 0.271(3) 0.698(2) 0.035(4) Uani 0.207(3) 1 d D U P A 2
C2B C 0.1564(15) 0.3395(16) 0.7597(12) 0.043(3) Uani 0.207(3) 1 d D U P A 2
C51B C 0.1460(14) 0.2788(13) 0.8895(11) 0.042(2) Uani 0.207(3) 1 d D U P A 2
O52B O 0.228(2) 0.287(2) 0.9340(14) 0.047(4) Uani 0.207(3) 1 d D U P A 2
C53B C 0.2152(17) 0.2415(17) 1.0599(12) 0.059(3) Uani 0.207(3) 1 d D U P A 2
H53D H 0.1995 0.1609 1.0902 0.089 Uiso 0.207(3) 1 calc R U P A 2
H53E H 0.1439 0.3096 1.0916 0.089 Uiso 0.207(3) 1 calc R U P A 2
H53F H 0.2938 0.2231 1.0827 0.089 Uiso 0.207(3) 1 calc R U P A 2
O54B O 0.0682(10) 0.2359(11) 0.9509(9) 0.061(3) Uani 0.207(3) 1 d D U P A 2
C55B C 0.0625(15) 0.3203(17) 0.717(2) 0.052(3) Uani 0.207(3) 1 d D U P A 2
O56B O -0.0477(11) 0.4139(11) 0.7204(11) 0.050(2) Uani 0.207(3) 1 d D U P A 2
C57B C -0.1430(19) 0.400(2) 0.685(2) 0.0785(15) Uani 0.207(3) 1 d D . P A 2
H57D H -0.1609 0.3243 0.7419 0.118 Uiso 0.207(3) 1 calc R U P A 2
H57E H -0.1104 0.3852 0.6086 0.118 Uiso 0.207(3) 1 calc R U P A 2
H57F H -0.2213 0.4799 0.6807 0.118 Uiso 0.207(3) 1 calc R U P A 2
O58B O 0.0860(10) 0.2141(10) 0.7120(10) 0.058(3) Uani 0.207(3) 1 d D U P A 2
C3B C 0.141(4) 0.483(2) 0.726(3) 0.046(5) Uani 0.207(3) 1 d D U P A 2
H3BA H 0.0565 0.5447 0.7031 0.055 Uiso 0.207(3) 1 calc R U P A 2
H3BB H 0.1498 0.4997 0.7920 0.055 Uiso 0.207(3) 1 calc R U P A 2
C4 C 0.2458(3) 0.5023(3) 0.6233(2) 0.0406(7) Uani 1 1 d . . . . .
C5 C 0.2368(3) 0.6230(3) 0.5464(2) 0.0420(7) Uani 1 1 d . . . . .
H5 H 0.1752 0.6969 0.5713 0.050 Uiso 1 1 calc R U . . .
C6 C 0.3067(3) 0.6506(3) 0.4363(3) 0.0412(7) Uani 1 1 d . . . . .
C7 C 0.2927(3) 0.7769(3) 0.3558(3) 0.0502(8) Uani 1 1 d . . . . .
C7A C 0.1971(4) 0.9035(3) 0.3797(4) 0.0742(11) Uani 1 1 d . . . . .
H7A H 0.1938 0.8967 0.4598 0.111 Uiso 1 1 calc R U . . .
H7B H 0.1131 0.9207 0.3687 0.111 Uiso 1 1 calc R U . . .
H7C H 0.2220 0.9758 0.3262 0.111 Uiso 1 1 calc R U . . .
C8 C 0.3767(3) 0.7605(3) 0.2569(3) 0.0557(8) Uani 1 1 d . . . . .
C8A C 0.4113(15) 0.8633(10) 0.1619(12) 0.055(3) Uani 0.52(2) 1 d D U P B 1
H8AA H 0.5047 0.8307 0.1378 0.066 Uiso 0.52(2) 1 calc R U P B 1
H8AB H 0.3824 0.9417 0.1868 0.066 Uiso 0.52(2) 1 calc R U P B 1
C8B C 0.3478(15) 0.8968(9) 0.0654(9) 0.060(3) Uani 0.52(2) 1 d D U P B 1
H8BA H 0.2558 0.9253 0.0915 0.089 Uiso 0.52(2) 1 calc R U P B 1
H8BB H 0.3798 0.8192 0.0397 0.089 Uiso 0.52(2) 1 calc R U P B 1
H8BC H 0.3655 0.9681 0.0007 0.089 Uiso 0.52(2) 1 calc R U P B 1
C8C C 0.3730(13) 0.8647(11) 0.1347(12) 0.050(3) Uani 0.48(2) 1 d D U P B 2
H8CA H 0.3530 0.9490 0.1457 0.060 Uiso 0.48(2) 1 calc R U P B 2
H8CB H 0.4600 0.8373 0.0902 0.060 Uiso 0.48(2) 1 calc R U P B 2
C8D C 0.2853(17) 0.8913(9) 0.0616(8) 0.062(3) Uani 0.48(2) 1 d D U P B 2
H8DA H 0.1995 0.9089 0.1064 0.093 Uiso 0.48(2) 1 calc R U P B 2
H8DB H 0.3136 0.8146 0.0357 0.093 Uiso 0.48(2) 1 calc R U P B 2
H8DC H 0.2843 0.9682 -0.0062 0.093 Uiso 0.48(2) 1 calc R U P B 2
C9 C 0.4459(3) 0.6216(3) 0.2739(2) 0.0417(7) Uani 1 1 d . . . . .
N22 N 0.4012(2) 0.5601(2) 0.3824(2) 0.0380(6) Uani 1 1 d D . . . .
H22 H 0.427(3) 0.4739(4) 0.4078(19) 0.046 Uiso 1 1 d D U . . .
C10 C 0.5417(3) 0.5554(3) 0.2006(3) 0.0427(7) Uani 1 1 d . . . . .
H10 H 0.5659 0.6087 0.1268 0.051 Uiso 1 1 calc R U . . .
C11 C 0.6079(3) 0.4194(3) 0.2209(2) 0.0380(6) Uani 1 1 d . . . . .
N23 N 0.5881(2) 0.3247(2) 0.3198(2) 0.0412(6) Uani 1 1 d . . . . .
C12 C 0.7114(3) 0.3623(3) 0.1377(3) 0.0441(7) Uani 1 1 d . . . . .
C12A C 0.7570(3) 0.4360(3) 0.0189(3) 0.0522(8) Uani 1 1 d . . . . .
H12A H 0.7558 0.5166 0.0227 0.063 Uiso 1 1 calc R U . . .
H12B H 0.8462 0.3807 -0.0057 0.063 Uiso 1 1 calc R U . . .
C12B C 0.6797(4) 0.4742(4) -0.0707(3) 0.0670(10) Uani 1 1 d . . . . .
H12C H 0.5925 0.5343 -0.0501 0.100 Uiso 1 1 calc R U . . .
H12D H 0.6788 0.3952 -0.0741 0.100 Uiso 1 1 calc R U . . .
H12E H 0.7172 0.5181 -0.1466 0.100 Uiso 1 1 calc R U . . .
C13A C 0.8444(6) 0.1240(6) 0.1376(7) 0.0539(17) Uani 0.631(7) 1 d D U P A 1
H13A H 0.8673 0.1624 0.0532 0.065 Uiso 0.631(7) 1 calc R U P A 1
H13B H 0.8122 0.0580 0.1484 0.065 Uiso 0.631(7) 1 calc R U P A 1
C13B C 0.9644(6) 0.0549(7) 0.1956(8) 0.094(3) Uani 0.631(7) 1 d D U P A 1
H13C H 0.9441 0.0094 0.2777 0.141 Uiso 0.631(7) 1 calc R U P A 1
H13D H 0.9937 0.1206 0.1891 0.141 Uiso 0.631(7) 1 calc R U P A 1
H13E H 1.0316 -0.0090 0.1568 0.141 Uiso 0.631(7) 1 calc R U P A 1
C13D C 0.8972(12) 0.1257(12) 0.1429(11) 0.050(2) Uani 0.369(7) 1 d D U P A 2
H13F H 0.9596 0.1651 0.0955 0.061 Uiso 0.369(7) 1 calc R U P A 2
H13G H 0.9362 0.0524 0.2095 0.061 Uiso 0.369(7) 1 calc R U P A 2
C13E C 0.8699(9) 0.0724(9) 0.0709(9) 0.063(3) Uani 0.369(7) 1 d D U P A 2
H13H H 0.8157 0.0248 0.1196 0.094 Uiso 0.369(7) 1 calc R U P A 2
H13I H 0.9499 0.0123 0.0381 0.094 Uiso 0.369(7) 1 calc R U P A 2
H13J H 0.8261 0.1453 0.0078 0.094 Uiso 0.369(7) 1 calc R U P A 2
C13 C 0.7404(7) 0.2316(10) 0.1872(8) 0.0413(17) Uani 0.631(7) 1 d D U P A 1
C14 C 0.6629(6) 0.2102(8) 0.3006(8) 0.0369(16) Uani 0.631(7) 1 d D U P A 1
C15 C 0.6758(6) 0.0850(6) 0.3760(5) 0.0376(13) Uani 0.631(7) 1 d D U P A 1
H15 H 0.7368 0.0137 0.3472 0.045 Uiso 0.631(7) 1 calc R U P A 1
C16 C 0.6115(6) 0.0505(6) 0.4873(6) 0.0419(15) Uani 0.631(7) 1 d D U P A 1
C17 C 0.6279(7) -0.0763(6) 0.5711(7) 0.0478(16) Uani 0.631(7) 1 d D U P A 1
C17A C 0.7253(8) -0.2031(8) 0.5512(10) 0.0541(19) Uani 0.631(7) 1 d D U P A 1
H17A H 0.6914 -0.2722 0.5929 0.065 Uiso 0.631(7) 1 calc R U P A 1
H17B H 0.7430 -0.1934 0.4673 0.065 Uiso 0.631(7) 1 calc R U P A 1
C17B C 0.8457(9) -0.2448(12) 0.5915(11) 0.066(3) Uani 0.631(7) 1 d D U P A 1
H17C H 0.9040 -0.3326 0.5843 0.099 Uiso 0.631(7) 1 calc R U P A 1
H17D H 0.8276 -0.2474 0.6729 0.099 Uiso 0.631(7) 1 calc R U P A 1
H17E H 0.8850 -0.1820 0.5438 0.099 Uiso 0.631(7) 1 calc R U P A 1
C18 C 0.5428(7) -0.0567(7) 0.6675(7) 0.0497(19) Uani 0.631(7) 1 d D U P A 1
C18A C 0.5293(14) -0.1615(13) 0.7813(11) 0.067(4) Uani 0.631(7) 1 d D . P A 1
H18A H 0.4390 -0.1393 0.8137 0.101 Uiso 0.631(7) 1 calc R U P A 1
H18B H 0.5736 -0.1657 0.8361 0.101 Uiso 0.631(7) 1 calc R U P A 1
H18C H 0.5666 -0.2470 0.7675 0.101 Uiso 0.631(7) 1 calc R U P A 1
C19 C 0.4699(7) 0.0806(8) 0.6485(7) 0.0430(18) Uani 0.631(7) 1 d D U P A 1
N24 N 0.5180(6) 0.1406(7) 0.5388(7) 0.0394(16) Uani 0.631(7) 1 d D U P A 1
H24 H 0.4913 0.2264 0.5062 0.047 Uiso 0.631(7) 1 calc R U P A 1
C20 C 0.3666(8) 0.1448(12) 0.7215(9) 0.044(2) Uani 0.631(7) 1 d D U P A 1
H20 H 0.3273 0.0932 0.7851 0.053 Uiso 0.631(7) 1 calc R U P A 1
C13C C 0.7774(13) 0.2302(19) 0.1887(13) 0.041(3) Uani 0.369(7) 1 d D U P A 2
C14B C 0.7032(12) 0.2044(14) 0.3013(13) 0.038(3) Uani 0.369(7) 1 d D U P A 2
C15B C 0.7245(11) 0.0803(11) 0.3830(9) 0.044(2) Uani 0.369(7) 1 d D U P A 2
H15B H 0.7958 0.0089 0.3611 0.052 Uiso 0.369(7) 1 calc R U P A 2
C16B C 0.6554(11) 0.0483(11) 0.4914(9) 0.042(2) Uani 0.369(7) 1 d D U P A 2
C17C C 0.6719(11) -0.0781(11) 0.5758(11) 0.051(3) Uani 0.369(7) 1 d D U P A 2
C17D C 0.7675(14) -0.2066(16) 0.5535(19) 0.061(4) Uani 0.369(7) 1 d D U P A 2
H17F H 0.7389 -0.2781 0.6048 0.073 Uiso 0.369(7) 1 calc R U P A 2
H17G H 0.7739 -0.2002 0.4720 0.073 Uiso 0.369(7) 1 calc R U P A 2
C17E C 0.8932(14) -0.238(2) 0.576(2) 0.067(5) Uani 0.369(7) 1 d D U P A 2
H17H H 0.8857 -0.2400 0.6556 0.101 Uiso 0.369(7) 1 calc R U P A 2
H17I H 0.9238 -0.1698 0.5213 0.101 Uiso 0.369(7) 1 calc R U P A 2
H17J H 0.9534 -0.3236 0.5656 0.101 Uiso 0.369(7) 1 calc R U P A 2
C18B C 0.5862(11) -0.0586(12) 0.6722(11) 0.045(3) Uani 0.369(7) 1 d D U P A 2
C18C C 0.568(3) -0.162(2) 0.7846(19) 0.067(4) Uani 0.369(7) 1 d D . P A 2
H18D H 0.4824 -0.1592 0.7980 0.101 Uiso 0.369(7) 1 calc R U P A 2
H18E H 0.5782 -0.1444 0.8489 0.101 Uiso 0.369(7) 1 calc R U P A 2
H18F H 0.6314 -0.2491 0.7798 0.101 Uiso 0.369(7) 1 calc R U P A 2
C19B C 0.5101(11) 0.0782(13) 0.6518(11) 0.037(2) Uani 0.369(7) 1 d D U P A 2
N24B N 0.5581(10) 0.1362(12) 0.5420(11) 0.039(2) Uani 0.369(7) 1 d D U P A 2
H24B H 0.5286 0.2218 0.5080 0.047 Uiso 0.369(7) 1 calc DR U P A 2
C20B C 0.4037(12) 0.1373(19) 0.7264(15) 0.035(3) Uani 0.369(7) 1 d D U P A 2
H20B H 0.4008 0.0873 0.8062 0.042 Uiso 0.369(7) 1 calc R U P A 2

loop_
_atom_site_aniso_label
_atom_site_aniso_U_11
_atom_site_aniso_U_22
_atom_site_aniso_U_33
_atom_site_aniso_U_23
_atom_site_aniso_U_13
_atom_site_aniso_U_12
C21 0.0599(18) 0.0391(15) 0.0372(16) -0.0125(13) -0.0062(13) -0.0236(14)
C1 0.061(3) 0.0337(18) 0.041(2) -0.0154(16) -0.011(2) -0.023(2)
C2 0.055(2) 0.0370(17) 0.041(2) -0.0153(15) -0.0061(16) -0.0234(16)
C51 0.057(3) 0.0394(19) 0.046(3) -0.018(2) -0.004(2) -0.025(2)
O52 0.0439(14) 0.0565(16) 0.0448(15) -0.0214(12) -0.0030(11) -0.0140(12)
C53 0.062(3) 0.061(3) 0.041(2) -0.0175(19) -0.0017(19) -0.026(2)
O54 0.0533(18) 0.0546(17) 0.0485(16) -0.0207(14) -0.0099(14) -0.0109(15)
C55 0.065(2) 0.047(2) 0.055(2) -0.0193(18) -0.012(2) -0.0269(18)
O56 0.056(2) 0.057(2) 0.069(2) -0.0267(18) -0.0189(17) -0.0195(19)
C57 0.077(4) 0.099(4) 0.089(3) -0.040(3) -0.025(3) -0.041(3)
O58 0.121(3) 0.071(2) 0.090(2) -0.0022(18) -0.042(2) -0.064(2)
C3 0.060(3) 0.0300(18) 0.045(3) -0.0151(17) -0.012(2) -0.0168(18)
C1B 0.050(5) 0.040(4) 0.036(5) -0.014(4) -0.009(5) -0.031(4)
C2B 0.054(4) 0.044(3) 0.047(3) -0.022(3) -0.010(3) -0.025(3)
C51B 0.053(4) 0.043(3) 0.051(4) -0.016(3) -0.011(3) -0.032(3)
O52B 0.055(5) 0.048(4) 0.042(5) -0.012(4) -0.005(4) -0.027(4)
C53B 0.068(7) 0.064(7) 0.049(7) -0.016(6) -0.009(6) -0.029(6)
O54B 0.059(5) 0.072(6) 0.057(5) -0.018(5) -0.004(4) -0.035(5)
C55B 0.057(5) 0.052(5) 0.062(5) -0.024(5) -0.015(4) -0.024(4)
O56B 0.043(5) 0.055(5) 0.065(5) -0.028(4) -0.018(4) -0.015(4)
C57B 0.077(4) 0.099(4) 0.089(3) -0.040(3) -0.025(3) -0.041(3)
O58B 0.062(6) 0.051(5) 0.079(6) -0.032(5) -0.006(5) -0.029(4)
C3B 0.055(6) 0.040(5) 0.043(6) -0.017(5) -0.009(5) -0.015(5)
C4 0.0466(17) 0.0359(15) 0.0471(17) -0.0206(13) -0.0073(13) -0.0159(13)
C5 0.0509(17) 0.0304(14) 0.0476(18) -0.0128(13) -0.0149(14) -0.0132(12)
C6 0.0455(16) 0.0407(15) 0.0479(17) -0.0157(13) -0.0140(14) -0.0193(13)
C7 0.0551(19) 0.0321(15) 0.059(2) -0.0068(14) -0.0143(16) -0.0164(14)
C7A 0.080(3) 0.0308(17) 0.083(3) -0.0103(17) -0.006(2) -0.0092(16)
C8 0.0556(19) 0.0337(16) 0.064(2) -0.0090(15) -0.0069(17) -0.0137(14)
C8A 0.081(7) 0.029(3) 0.055(5) -0.007(3) -0.021(4) -0.021(4)
C8B 0.071(7) 0.057(4) 0.054(5) -0.017(4) -0.015(5) -0.024(4)
C8C 0.063(6) 0.036(3) 0.044(6) -0.002(4) -0.021(4) -0.015(4)
C8D 0.085(8) 0.047(4) 0.052(4) 0.000(3) -0.030(5) -0.025(5)
C9 0.0475(17) 0.0362(15) 0.0454(17) -0.0068(13) -0.0099(13) -0.0226(13)
N22 0.0468(13) 0.0284(11) 0.0441(14) -0.0128(10) -0.0128(11) -0.0141(10)
C10 0.0454(17) 0.0374(15) 0.0458(17) -0.0082(13) -0.0037(13) -0.0227(13)
C11 0.0460(16) 0.0386(15) 0.0413(16) -0.0112(13) -0.0089(13) -0.0253(13)
N23 0.0584(15) 0.0322(12) 0.0392(13) -0.0131(10) -0.0094(11) -0.0200(11)
C12 0.0491(17) 0.0435(16) 0.0470(17) -0.0152(14) -0.0065(14) -0.0236(14)
C12A 0.0488(18) 0.0458(17) 0.060(2) -0.0163(15) 0.0053(15) -0.0261(15)
C12B 0.068(2) 0.062(2) 0.052(2) 0.0018(17) -0.0035(17) -0.0308(18)
C13A 0.041(4) 0.046(3) 0.064(3) -0.021(2) 0.007(3) -0.016(3)
C13B 0.038(3) 0.067(4) 0.140(6) -0.016(4) -0.004(4) -0.012(3)
C13D 0.041(5) 0.057(4) 0.057(4) -0.020(3) -0.010(4) -0.018(4)
C13E 0.061(6) 0.053(5) 0.075(6) -0.032(5) 0.003(5) -0.022(4)
C13 0.037(4) 0.037(2) 0.055(3) -0.020(2) -0.002(3) -0.017(3)
C14 0.032(3) 0.038(2) 0.045(2) -0.0169(19) -0.001(3) -0.017(3)
C15 0.042(3) 0.032(2) 0.048(2) -0.0199(18) -0.005(2) -0.016(3)
C16 0.053(3) 0.030(2) 0.049(2) -0.0134(18) -0.006(3) -0.021(2)
C17 0.059(4) 0.030(2) 0.058(3) -0.0177(19) -0.007(3) -0.019(3)
C17A 0.065(5) 0.037(3) 0.058(3) -0.018(2) -0.003(4) -0.019(3)
C17B 0.071(7) 0.060(4) 0.068(5) -0.035(4) -0.012(5) -0.015(5)
C18 0.060(4) 0.037(2) 0.051(3) -0.017(2) 0.002(3) -0.022(3)
C18A 0.097(9) 0.0293(17) 0.058(2) -0.0071(16) 0.005(4) -0.027(4)
C19 0.060(4) 0.030(2) 0.045(2) -0.0107(18) -0.005(3) -0.024(3)
N24 0.049(3) 0.0260(19) 0.044(2) -0.0152(17) 0.001(3) -0.018(2)
C20 0.059(5) 0.040(3) 0.037(3) -0.010(2) 0.002(3) -0.029(4)
C13C 0.034(5) 0.044(3) 0.044(3) -0.017(3) 0.003(4) -0.018(4)
C14B 0.041(5) 0.033(3) 0.045(3) -0.020(3) -0.004(4) -0.013(4)
C15B 0.047(5) 0.036(3) 0.046(3) -0.018(3) -0.004(4) -0.013(4)
C16B 0.052(4) 0.030(3) 0.045(3) -0.019(3) -0.005(4) -0.013(3)
C17C 0.059(5) 0.035(3) 0.052(3) -0.016(3) -0.003(4) -0.014(4)
C17D 0.062(7) 0.044(4) 0.060(4) -0.011(4) -0.006(5) -0.014(5)
C17E 0.055(8) 0.058(6) 0.067(7) -0.024(5) -0.013(7) 0.001(6)
C18B 0.055(5) 0.036(3) 0.046(3) -0.015(3) -0.010(4) -0.016(4)
C18C 0.097(9) 0.0293(17) 0.058(2) -0.0071(16) 0.005(4) -0.027(4)
C19B 0.048(4) 0.031(3) 0.040(3) -0.012(2) -0.009(4) -0.020(3)
N24B 0.051(5) 0.030(3) 0.039(3) -0.010(3) -0.006(4) -0.018(4)
C20B 0.048(6) 0.032(4) 0.030(4) -0.007(3) -0.015(4) -0.016(5)

loop_
_atom_type_symbol
_atom_type_description
_atom_type_scat_dispersion_real
_atom_type_scat_dispersion_imag
_atom_type_scat_source
C C 0.0033 0.0016 'International Tables Vol C Tables 4.2.6.8 and 6.1.1.4'
H H 0.0000 0.0000 'International Tables Vol C Tables 4.2.6.8 and 6.1.1.4'
N N 0.0061 0.0033 'International Tables Vol C Tables 4.2.6.8 and 6.1.1.4'
O O 0.0106 0.0060 'International Tables Vol C Tables 4.2.6.8 and 6.1.1.4'

loop_
_geom_angle_atom_site_label_1
_geom_angle_atom_site_label_2
_geom_angle_atom_site_label_3
_geom_angle
C1 C21 C4 114.8(3)
C4 C21 C1B 111.9(8)
C1 C21 H21 122.4(14)
C4 C21 H21 119.4(13)
C1B C21 H21 128.6(15)
C20 C1 C21 131.7(6)
C20 C1 C2 117.6(6)
C21 C1 C2 107.9(4)
C51 C2 C55 107.3(4)
C51 C2 C1 113.2(4)
C55 C2 C1 108.6(4)
C51 C2 C3 109.8(5)
C55 C2 C3 115.0(4)
C1 C2 C3 103.1(4)
O54 C51 O52 122.5(5)
O54 C51 C2 126.4(6)
O52 C51 C2 110.9(5)
C51 O52 C53 116.5(4)
O52 C53 H53A 109.5
O52 C53 H53B 109.5
H53A C53 H53B 109.5
O52 C53 H53C 109.5
H53A C53 H53C 109.5
H53B C53 H53C 109.5
O58 C55 O56 125.5(5)
O58 C55 C2 122.2(4)
O56 C55 C2 112.3(4)
C55 O56 C57 113.6(4)
O56 C57 H57A 109.5
O56 C57 H57B 109.5
H57A C57 H57B 109.5
O56 C57 H57C 109.5
H57A C57 H57C 109.5
H57B C57 H57C 109.5
C4 C3 C2 105.1(5)
C4 C3 H3A 110.7
C2 C3 H3A 110.7
C4 C3 H3B 110.7
C2 C3 H3B 110.7
H3A C3 H3B 108.8
C21 C1B C20B 111.3(13)
C21 C1B C2B 106.7(17)
C20B C1B C2B 137(2)
C51B C2B C55B 108.5(14)
C51B C2B C3B 110.3(16)
C55B C2B C3B 115.6(16)
C51B C2B C1B 111.3(14)
C55B C2B C1B 107.4(13)
C3B C2B C1B 103.6(16)
O54B C51B O52B 121.4(14)
O54B C51B C2B 125.6(13)
O52B C51B C2B 112.8(12)
C51B O52B C53B 116.0(15)
O52B C53B H53D 109.5
O52B C53B H53E 109.5
H53D C53B H53E 109.5
O52B C53B H53F 109.5
H53D C53B H53F 109.5
H53E C53B H53F 109.5
O58B C55B O56B 125.4(15)
O58B C55B C2B 120.3(15)
O56B C55B C2B 111.8(13)
C55B O56B C57B 114.7(14)
O56B C57B H57D 109.5
O56B C57B H57E 109.5
H57D C57B H57E 109.5
O56B C57B H57F 109.5
H57D C57B H57F 109.5
H57E C57B H57F 109.5
C4 C3B C2B 108(2)
C4 C3B H3BA 110.2
C2B C3B H3BA 110.2
C4 C3B H3BB 110.2
C2B C3B H3BB 110.2
H3BA C3B H3BB 108.5
C5 C4 C21 129.1(3)
C5 C4 C3 123.5(3)
C21 C4 C3 107.3(3)
C5 C4 C3B 123.0(9)
C21 C4 C3B 107.5(9)
C4 C5 C6 127.9(3)
C4 C5 H5 116.0
C6 C5 H5 116.0
N22 C6 C5 126.5(3)
N22 C6 C7 106.4(3)
C5 C6 C7 127.1(3)
C8 C7 C6 108.5(3)
C8 C7 C7A 127.9(3)
C6 C7 C7A 123.6(3)
C7 C7A H7A 109.5
C7 C7A H7B 109.5
H7A C7A H7B 109.5
C7 C7A H7C 109.5
H7A C7A H7C 109.5
H7B C7A H7C 109.5
C7 C8 C9 107.6(3)
C7 C8 C8A 125.9(5)
C9 C8 C8A 125.1(5)
C7 C8 C8C 127.0(5)
C9 C8 C8C 122.8(5)
C8 C8A C8B 106.6(8)
C8 C8A H8AA 110.4
C8B C8A H8AA 110.4
C8 C8A H8AB 110.4
C8B C8A H8AB 110.4
H8AA C8A H8AB 108.6
C8A C8B H8BA 109.5
C8A C8B H8BB 109.5
H8BA C8B H8BB 109.5
C8A C8B H8BC 109.5
H8BA C8B H8BC 109.5
H8BB C8B H8BC 109.5
C8D C8C C8 119.5(9)
C8D C8C H8CA 107.5
C8 C8C H8CA 107.5
C8D C8C H8CB 107.5
C8 C8C H8CB 107.5
H8CA C8C H8CB 107.0
C8C C8D H8DA 109.5
C8C C8D H8DB 109.5
H8DA C8D H8DB 109.5
C8C C8D H8DC 109.5
H8DA C8D H8DC 109.5
H8DB C8D H8DC 109.5
N22 C9 C10 123.2(2)
N22 C9 C8 106.9(3)
C10 C9 C8 129.9(3)
C9 N22 C6 110.6(2)
C9 N22 H22 121.3(16)
C6 N22 H22 127.8(17)
C9 C10 C11 128.2(3)
C9 C10 H10 115.9
C11 C10 H10 115.9
N23 C11 C10 125.9(3)
N23 C11 C12 111.6(2)
C10 C11 C12 122.5(3)
C14 N23 C11 106.7(4)
C11 N23 C14B 101.0(5)
C13 C12 C11 103.0(4)
C13C C12 C11 110.4(7)
C13 C12 C12A 130.1(5)
C13C C12 C12A 122.6(6)
C11 C12 C12A 126.3(3)
C12B C12A C12 114.0(3)
C12B C12A H12A 108.8
C12 C12A H12A 108.8
C12B C12A H12B 108.8
C12 C12A H12B 108.8
H12A C12A H12B 107.7
C12A C12B H12C 109.5
C12A C12B H12D 109.5
H12C C12B H12D 109.5
C12A C12B H12E 109.5
H12C C12B H12E 109.5
H12D C12B H12E 109.5
C13 C13A C13B 112.2(7)
C13 C13A H13A 109.2
C13B C13A H13A 109.2
C13 C13A H13B 109.2
C13B C13A H13B 109.2
H13A C13A H13B 107.9
C13A C13B H13C 109.5
C13A C13B H13D 109.5
H13C C13B H13D 109.5
C13A C13B H13E 109.5
H13C C13B H13E 109.5
H13D C13B H13E 109.5
C13E C13D C13C 112.6(11)
C13E C13D H13F 109.1
C13C C13D H13F 109.1
C13E C13D H13G 109.1
C13C C13D H13G 109.1
H13F C13D H13G 107.8
C13D C13E H13H 109.5
C13D C13E H13I 109.5
H13H C13E H13I 109.5
C13D C13E H13J 109.5
H13H C13E H13J 109.5
H13I C13E H13J 109.5
C12 C13 C14 109.0(7)
C12 C13 C13A 125.7(6)
C14 C13 C13A 125.0(7)
N23 C14 C15 127.9(6)
N23 C14 C13 109.3(6)
C15 C14 C13 122.7(7)
C16 C15 C14 128.7(6)
C16 C15 H15 115.6
C14 C15 H15 115.6
N24 C16 C15 122.9(5)
N24 C16 C17 106.4(5)
C15 C16 C17 130.7(6)
C18 C17 C16 107.6(5)
C18 C17 C17A 128.3(6)
C16 C17 C17A 124.0(6)
C17B C17A C17 112.0(8)
C17B C17A H17A 109.2
C17 C17A H17A 109.2
C17B C17A H17B 109.2
C17 C17A H17B 109.2
H17A C17A H17B 107.9
C17A C17B H17C 109.5
C17A C17B H17D 109.5
H17C C17B H17D 109.5
C17A C17B H17E 109.5
H17C C17B H17E 109.5
H17D C17B H17E 109.5
C17 C18 C19 109.1(5)
C17 C18 C18A 126.6(8)
C19 C18 C18A 124.2(8)
C18 C18A H18A 109.5
C18 C18A H18B 109.5
H18A C18A H18B 109.5
C18 C18A H18C 109.5
H18A C18A H18C 109.5
H18B C18A H18C 109.5
N24 C19 C20 125.6(6)
N24 C19 C18 105.7(5)
C20 C19 C18 128.7(7)
C16 N24 C19 111.2(5)
C16 N24 H24 124.4
C19 N24 H24 124.4
C1 C20 C19 124.8(8)
C1 C20 H20 117.6
C19 C20 H20 117.6
C12 C13C C14B 103.3(11)
C12 C13C C13D 132.1(11)
C14B C13C C13D 124.6(12)
C15B C14B C13C 125.3(12)
C15B C14B N23 121.7(10)
C13C C14B N23 112.6(10)
C16B C15B C14B 128.3(10)
C16B C15B H15B 115.9
C14B C15B H15B 115.9
N24B C16B C15B 124.8(9)
N24B C16B C17C 105.4(8)
C15B C16B C17C 129.8(9)
C18B C17C C16B 107.9(8)
C18B C17C C17D 128.5(11)
C16B C17C C17D 123.5(10)
C17E C17D C17C 110.0(13)
C17E C17D H17F 109.7
C17C C17D H17F 109.7
C17E C17D H17G 109.7
C17C C17D H17G 109.7
H17F C17D H17G 108.2
C17D C17E H17H 109.5
C17D C17E H17I 109.5
H17H C17E H17I 109.5
C17D C17E H17J 109.5
H17H C17E H17J 109.5
H17I C17E H17J 109.5
C17C C18B C19B 109.1(9)
C17C C18B C18C 127.5(14)
C19B C18B C18C 123.4(14)
C18B C18C H18D 109.5
C18B C18C H18E 109.5
H18D C18C H18E 109.5
C18B C18C H18F 109.5
H18D C18C H18F 109.5
H18E C18C H18F 109.5
N24B C19B C20B 128.5(11)
N24B C19B C18B 104.8(9)
C20B C19B C18B 126.6(11)
C16B N24B C19B 112.8(9)
C16B N24B H24B 123.6
C19B N24B H24B 123.6
C19B C20B C1B 129.3(15)
C19B C20B H20B 115.4
C1B C20B H20B 115.4

loop_
_geom_bond_atom_site_label_1
_geom_bond_atom_site_label_2
_geom_bond_distance
C21 C1 1.360(8)
C21 C4 1.399(4)
C21 C1B 1.50(3)
C21 H21 0.939(2)
C1 C20 1.356(14)
C1 C2 1.549(6)
C2 C51 1.511(7)
C2 C55 1.517(6)
C2 C3 1.555(6)
C51 O54 1.202(7)
C51 O52 1.325(7)
O52 C53 1.443(4)
C53 H53A 0.9800
C53 H53B 0.9800
C53 H53C 0.9800
C55 O58 1.203(5)
C55 O56 1.329(5)
O56 C57 1.464(6)
C57 H57A 0.9800
C57 H57B 0.9800
C57 H57C 0.9800
C3 C4 1.509(10)
C3 H3A 0.9900
C3 H3B 0.9900
C1B C20B 1.53(3)
C1B C2B 1.555(16)
C2B C51B 1.507(15)
C2B C55B 1.541(16)
C2B C3B 1.541(16)
C51B O54B 1.198(13)
C51B O52B 1.339(15)
O52B C53B 1.454(16)
C53B H53D 0.9800
C53B H53E 0.9800
C53B H53F 0.9800
C55B O58B 1.204(14)
C55B O56B 1.277(15)
O56B C57B 1.463(15)
C57B H57D 0.9800
C57B H57E 0.9800
C57B H57F 0.9800
C3B C4 1.53(4)
C3B H3BA 0.9900
C3B H3BB 0.9900
C4 C5 1.367(4)
C5 C6 1.391(4)
C5 H5 0.9500
C6 N22 1.378(4)
C6 C7 1.422(4)
C7 C8 1.363(5)
C7 C7A 1.499(4)
C7A H7A 0.9800
C7A H7B 0.9800
C7A H7C 0.9800
C8 C9 1.435(4)
C8 C8A 1.466(11)
C8 C8C 1.557(12)
C8A C8B 1.472(10)
C8A H8AA 0.9900
C8A H8AB 0.9900
C8B H8BA 0.9800
C8B H8BB 0.9800
C8B H8BC 0.9800
C8C C8D 1.468(11)
C8C H8CA 0.9900
C8C H8CB 0.9900
C8D H8DA 0.9800
C8D H8DB 0.9800
C8D H8DC 0.9800
C9 N22 1.355(4)
C9 C10 1.376(4)
N22 H22 0.879(2)
C10 C11 1.398(4)
C10 H10 0.9500
C11 N23 1.366(3)
C11 C12 1.448(4)
N23 C14 1.320(10)
N23 C14B 1.503(14)
C12 C13 1.355(11)
C12 C13C 1.377(18)
C12 C12A 1.496(4)
C12A C12B 1.493(5)
C12A H12A 0.9900
C12A H12B 0.9900
C12B H12C 0.9800
C12B H12D 0.9800
C12B H12E 0.9800
C13A C13 1.510(11)
C13A C13B 1.543(9)
C13A H13A 0.9900
C13A H13B 0.9900
C13B H13C 0.9800
C13B H13D 0.9800
C13B H13E 0.9800
C13D C13E 1.497(13)
C13D C13C 1.54(2)
C13D H13F 0.9900
C13D H13G 0.9900
C13E H13H 0.9800
C13E H13I 0.9800
C13E H13J 0.9800
C13 C14 1.450(8)
C14 C15 1.394(7)
C15 C16 1.386(7)
C15 H15 0.9500
C16 N24 1.354(7)
C16 C17 1.436(7)
C17 C18 1.351(8)
C17 C17A 1.489(7)
C17A C17B 1.485(10)
C17A H17A 0.9900
C17A H17B 0.9900
C17B H17C 0.9800
C17B H17D 0.9800
C17B H17E 0.9800
C18 C19 1.420(7)
C18 C18A 1.518(8)
C18A H18A 0.9800
C18A H18B 0.9800
C18A H18C 0.9800
C19 N24 1.374(7)
C19 C20 1.398(8)
N24 H24 0.8800
C20 H20 0.9500
C13C C14B 1.432(12)
C14B C15B 1.396(11)
C15B C16B 1.379(11)
C15B H15B 0.9500
C16B N24B 1.347(11)
C16B C17C 1.435(11)
C17C C18B 1.353(12)
C17C C17D 1.509(12)
C17D C17E 1.476(15)
C17D H17F 0.9900
C17D H17G 0.9900
C17E H17H 0.9800
C17E H17I 0.9800
C17E H17J 0.9800
C18B C19B 1.420(11)
C18B C18C 1.510(13)
C18C H18D 0.9800
C18C H18E 0.9800
C18C H18F 0.9800
C19B N24B 1.367(11)
C19B C20B 1.403(12)
N24B H24B 0.8800
C20B H20B 0.9500

loop_
_geom_torsion_atom_site_label_1
_geom_torsion_atom_site_label_2
_geom_torsion_atom_site_label_3
_geom_torsion_atom_site_label_4
_geom_torsion
C4 C21 C1 C20 163.4(7)
C4 C21 C1 C2 3.2(5)
C20 C1 C2 C51 67.8(8)
C21 C1 C2 C51 -128.8(5)
C20 C1 C2 C55 -51.3(7)
C21 C1 C2 C55 112.1(4)
C20 C1 C2 C3 -173.7(7)
C21 C1 C2 C3 -10.3(6)
C55 C2 C51 O54 124.9(7)
C1 C2 C51 O54 5.1(10)
C3 C2 C51 O54 -109.5(8)
C55 C2 C51 O52 -60.6(7)
C1 C2 C51 O52 179.6(5)
C3 C2 C51 O52 65.0(7)
O54 C51 O52 C53 -3.9(9)
C2 C51 O52 C53 -178.7(4)
C51 C2 C55 O58 -35.3(6)
C1 C2 C55 O58 87.3(5)
C3 C2 C55 O58 -157.8(5)
C51 C2 C55 O56 147.0(5)
C1 C2 C55 O56 -90.4(5)
C3 C2 C55 O56 24.5(6)
O58 C55 O56 C57 0.0(7)
C2 C55 O56 C57 177.6(4)
C51 C2 C3 C4 134.0(5)
C55 C2 C3 C4 -104.8(5)
C1 C2 C3 C4 13.2(6)
C4 C21 C1B C20B -158.9(12)
C4 C21 C1B C2B -0.4(17)
C21 C1B C2B C51B -127.9(14)
C20B C1B C2B C51B 22(3)
C21 C1B C2B C55B 113.5(16)
C20B C1B C2B C55B -96(3)
C21 C1B C2B C3B -9(2)
C20B C1B C2B C3B 141(3)
C55B C2B C51B O54B -8(2)
C3B C2B C51B O54B 120(2)
C1B C2B C51B O54B -125.6(18)
C55B C2B C51B O52B 178.0(17)
C3B C2B C51B O52B -54(2)
C1B C2B C51B O52B 60(2)
O54B C51B O52B C53B 0(3)
C2B C51B O52B C53B 174.5(16)
C51B C2B C55B O58B -75(2)
C3B C2B C55B O58B 160(2)
C1B C2B C55B O58B 45(3)
C51B C2B C55B O56B 88(2)
C3B C2B C55B O56B -37(3)
C1B C2B C55B O56B -152(2)
O58B C55B O56B C57B -16(3)
C2B C55B O56B C57B -178.1(17)
C51B C2B C3B C4 134.5(18)
C55B C2B C3B C4 -102(2)
C1B C2B C3B C4 15(2)
C1 C21 C4 C5 -178.9(4)
C1B C21 C4 C5 -162.2(10)
C1 C21 C4 C3 5.8(5)
C1B C21 C4 C3B 10.3(17)
C2 C3 C4 C5 172.4(3)
C2 C3 C4 C21 -12.0(6)
C2B C3B C4 C5 156.8(12)
C2B C3B C4 C21 -16(2)
C21 C4 C5 C6 9.4(5)
C3 C4 C5 C6 -176.0(5)
C3B C4 C5 C6 -162.0(16)
C4 C5 C6 N22 -0.5(5)
C4 C5 C6 C7 177.5(3)
N22 C6 C7 C8 0.3(3)
C5 C6 C7 C8 -178.1(3)
N22 C6 C7 C7A 178.8(3)
C5 C6 C7 C7A 0.5(5)
C6 C7 C8 C9 0.0(4)
C7A C7 C8 C9 -178.5(3)
C6 C7 C8 C8A -167.1(9)
C7A C7 C8 C8A 14.5(11)
C6 C7 C8 C8C 162.2(9)
C7A C7 C8 C8C -16.3(10)
C7 C8 C8A C8B -105.8(9)
C9 C8 C8A C8B 89.4(9)
C7 C8 C8C C8D -78.7(13)
C9 C8 C8C C8D 80.9(10)
C7 C8 C9 N22 -0.2(4)
C8A C8 C9 N22 166.9(9)
C8C C8 C9 N22 -163.3(8)
C7 C8 C9 C10 -179.1(3)
C8A C8 C9 C10 -11.9(10)
C8C C8 C9 C10 17.8(9)
C10 C9 N22 C6 179.4(3)
C8 C9 N22 C6 0.4(3)
C5 C6 N22 C9 177.9(3)
C7 C6 N22 C9 -0.4(3)
N22 C9 C10 C11 0.6(5)
C8 C9 C10 C11 179.3(3)
C9 C10 C11 N23 0.7(5)
C9 C10 C11 C12 -177.0(3)
C10 C11 N23 C14 175.4(4)
C12 C11 N23 C14 -6.7(5)
C10 C11 N23 C14B -167.8(7)
C12 C11 N23 C14B 10.1(7)
N23 C11 C12 C13 6.7(5)
C10 C11 C12 C13 -175.3(5)
N23 C11 C12 C13C -11.3(8)
C10 C11 C12 C13C 166.7(8)
N23 C11 C12 C12A 178.1(3)
C10 C11 C12 C12A -3.9(4)
C13 C12 C12A C12B 87.6(6)
C13C C12 C12A C12B 109.0(10)
C11 C12 C12A C12B -81.4(4)
C11 C12 C13 C14 -4.1(6)
C12A C12 C13 C14 -175.0(4)
C11 C12 C13 C13A -179.1(7)
C12A C12 C13 C13A 10.0(11)
C13B C13A C13 C12 100.9(9)
C13B C13A C13 C14 -73.4(9)
C11 N23 C14 C15 -179.8(7)
C11 N23 C14 C13 3.9(6)
C12 C13 C14 N23 0.3(8)
C13A C13 C14 N23 175.3(8)
C12 C13 C14 C15 -176.2(7)
C13A C13 C14 C15 -1.1(12)
N23 C14 C15 C16 1.9(12)
C13 C14 C15 C16 177.7(7)
C14 C15 C16 N24 2.9(10)
C14 C15 C16 C17 -174.8(7)
N24 C16 C17 C18 0.9(7)
C15 C16 C17 C18 178.9(7)
N24 C16 C17 C17A -177.7(7)
C15 C16 C17 C17A 0.3(11)
C18 C17 C17A C17B -86.6(10)
C16 C17 C17A C17B 91.7(9)
C16 C17 C18 C19 0.4(8)
C17A C17 C18 C19 178.9(7)
C16 C17 C18 C18A -176.5(9)
C17A C17 C18 C18A 2.0(14)
C17 C18 C19 N24 -1.6(8)
C18A C18 C19 N24 175.4(9)
C17 C18 C19 C20 175.6(8)
C18A C18 C19 C20 -7.5(14)
C15 C16 N24 C19 179.8(6)
C17 C16 N24 C19 -2.0(8)
C20 C19 N24 C16 -175.0(7)
C18 C19 N24 C16 2.2(8)
C21 C1 C20 C19 13.0(14)
C2 C1 C20 C19 171.7(7)
N24 C19 C20 C1 -17.3(13)
C18 C19 C20 C1 166.1(8)
C11 C12 C13C C14B 6.3(12)
C12A C12 C13C C14B 177.3(7)
C11 C12 C13C C13D -176.5(14)
C12A C12 C13C C13D -5(2)
C13E C13D C13C C12 -80.7(19)
C13E C13D C13C C14B 96.1(16)
C12 C13C C14B C15B 173.7(13)
C13D C13C C14B C15B -4(2)
C12 C13C C14B N23 0.0(14)
C13D C13C C14B N23 -177.5(13)
C11 N23 C14B C15B 179.7(11)
C11 N23 C14B C13C -6.4(12)
C13C C14B C15B C16B -178.3(13)
N23 C14B C15B C16B -5(2)
C14B C15B C16B N24B -6(2)
C14B C15B C16B C17C 177.7(13)
N24B C16B C17C C18B -1.3(14)
C15B C16B C17C C18B 175.7(12)
N24B C16B C17C C17D 176.9(12)
C15B C16B C17C C17D -6(2)
C18B C17C C17D C17E -97.6(18)
C16B C17C C17D C17E 84.6(18)
C16B C17C C18B C19B 2.0(14)
C17D C17C C18B C19B -176.1(13)
C16B C17C C18B C18C -179.4(19)
C17D C17C C18B C18C 3(3)
C17C C18B C19B N24B -1.9(14)
C18C C18B C19B N24B 179.4(18)
C17C C18B C19B C20B 174.1(13)
C18C C18B C19B C20B -5(2)
C15B C16B N24B C19B -177.1(12)
C17C C16B N24B C19B 0.0(14)
C20B C19B N24B C16B -174.8(13)
C18B C19B N24B C16B 1.1(14)
N24B C19B C20B C1B 19(3)
C18B C19B C20B C1B -156.1(18)
C21 C1B C20B C19B -47(3)
C2B C1B C20B C19B 164(2)
